data_4345123
loop_
_publ_author_name
'Vonci, Michele'
'Giansiracusa, Marcus J.'
'Van den Heuvel, Willem'
'Gable, Robert W.'
'Moubaraki, Boujemaa'
'Murray, Keith S.'
'Yu, Dehong'
'Mole, Richard A.'
'Soncini, Alessandro'
'Boskovic, Colette'

_publ_section_title
;
 Magnetic Excitations in Polyoxotungstate-Supported Lanthanoid
 Single-Molecule Magnets: An Inelastic Neutron Scattering and ab Initio
 Study.
;
_journal_issue 1
_journal_name_full 'Inorganic chemistry'
_journal_page_first 378
_journal_page_last 394
_journal_paper_doi 10.1021/acs.inorgchem.6b02312
_journal_volume 56
_journal_year 2017
_chemical_formula_moiety 'Dy Na9 O68 W10, 3(O)'
_chemical_formula_sum 'Dy H70 Na9 O71 W10'
_chemical_formula_weight 3414.47
_space_group_crystal_system triclinic
_space_group_IT_number 2
_space_group_name_Hall '-P 1'
_space_group_name_H-M_alt 'P -1'
_symmetry_space_group_name_Hall '-P 1'
_symmetry_space_group_name_H-M 'P -1'
_audit_creation_date 2016-01-20
_audit_creation_method
;
Olex2 1.2
(compiled 2015.09.30 svn.r3233 for OlexSys, GUI svn.r5103)
;
_cell_angle_alpha 82.865(3)
_cell_angle_beta 74.469(4)
_cell_angle_gamma 88.920(3)
_cell_formula_units_Z 2
_cell_length_a 12.7318(6)
_cell_length_b 13.0746(4)
_cell_length_c 20.4722(8)
_cell_measurement_reflns_used 9280
_cell_measurement_temperature 90.00(10)
_cell_measurement_theta_max 74.9350
_cell_measurement_theta_min 3.5880
_cell_volume 3257.6(2)
_computing_cell_refinement
;
CrysAlisPro, Agilent Technologies,
Version 1.171.37.35 (release 13-08-2014 CrysAlis171 .NET)
(compiled Aug 13 2014,18:06:01)
;
_computing_data_collection
;
CrysAlisPro, Agilent Technologies,
Version 1.171.37.35 (release 13-08-2014 CrysAlis171 .NET)
(compiled Aug 13 2014,18:06:01)
;
_computing_data_reduction
;
CrysAlisPro, Agilent Technologies,
Version 1.171.37.35 (release 13-08-2014 CrysAlis171 .NET)
(compiled Aug 13 2014,18:06:01)
;
_computing_molecular_graphics 'Olex2 (Dolomanov et al., 2009)'
_computing_publication_material 'Olex2 (Dolomanov et al., 2009)'
_computing_structure_refinement 'ShelXL (Sheldrick, 2015)'
_computing_structure_solution 'ShelXT (Sheldrick, 2015)'
_diffrn_ambient_environment N~2~
_diffrn_ambient_temperature 90.00(10)
_diffrn_detector 'CCD plate'
_diffrn_detector_area_resol_mean 10.2273
_diffrn_detector_type Atlas
_diffrn_measured_fraction_theta_full 1.000
_diffrn_measured_fraction_theta_max 0.966
_diffrn_measurement_details
;
#__ type_ start__ end____ width___ exp.time_
  1 omega    3.00   82.00   1.0000    1.0000
omega____ theta____ kappa____ phi______ frames
    -       38.5907  -99.0000    0.0000 79

#__ type_ start__ end____ width___ exp.time_
  2 omega   23.00   86.00   1.0000    1.0000
omega____ theta____ kappa____ phi______ frames
    -       38.5907 -125.0000 -120.0000 63

#__ type_ start__ end____ width___ exp.time_
  3 omega   14.00   68.00   1.0000    1.0000
omega____ theta____ kappa____ phi______ frames
    -       38.5907  -57.0000 -150.0000 54

#__ type_ start__ end____ width___ exp.time_
  4 omega   33.00  109.00   1.0000    1.2900
omega____ theta____ kappa____ phi______ frames
    -      111.4249  -61.0000  -30.0000 76

#__ type_ start__ end____ width___ exp.time_
  5 omega   75.00  104.00   1.0000    1.2900
omega____ theta____ kappa____ phi______ frames
    -      111.4249  -94.0000   60.0000 29

#__ type_ start__ end____ width___ exp.time_
  6 omega   93.00  129.00   1.0000    1.2900
omega____ theta____ kappa____ phi______ frames
    -      111.4249  -77.0000  120.0000 36

#__ type_ start__ end____ width___ exp.time_
  7 omega   71.00  142.00   1.0000    1.2900
omega____ theta____ kappa____ phi______ frames
    -      111.4249  -45.0000   90.0000 71

#__ type_ start__ end____ width___ exp.time_
  8 omega  123.00  159.00   1.0000    1.2900
omega____ theta____ kappa____ phi______ frames
    -      111.4249   30.0000  -30.0000 36

#__ type_ start__ end____ width___ exp.time_
  9 omega   61.00  104.00   1.0000    1.2900
omega____ theta____ kappa____ phi______ frames
    -      111.4249 -111.0000  -60.0000 43

#__ type_ start__ end____ width___ exp.time_
 10 omega   47.00  137.00   1.0000    1.2900
omega____ theta____ kappa____ phi______ frames
    -      111.4249  -45.0000  -30.0000 90

#__ type_ start__ end____ width___ exp.time_
 11 omega   74.00  113.00   1.0000    1.2900
omega____ theta____ kappa____ phi______ frames
    -      111.4249 -111.0000 -180.0000 39

#__ type_ start__ end____ width___ exp.time_
 12 omega   33.00  132.00   1.0000    1.2900
omega____ theta____ kappa____ phi______ frames
    -      111.4249  -45.0000 -150.0000 99

#__ type_ start__ end____ width___ exp.time_
 13 omega   48.00  115.00   1.0000    1.2900
omega____ theta____ kappa____ phi______ frames
    -      111.4249 -111.0000    0.0000 67

#__ type_ start__ end____ width___ exp.time_
 14 omega   27.00   80.00   1.0000    1.2900
omega____ theta____ kappa____ phi______ frames
    -      111.4249  -77.0000  120.0000 53

#__ type_ start__ end____ width___ exp.time_
 15 omega   25.00  178.00   1.0000    1.2900
omega____ theta____ kappa____ phi______ frames
    -      111.4249    0.0000  -60.0000 153

#__ type_ start__ end____ width___ exp.time_
 16 omega   30.00   56.00   1.0000    1.2900
omega____ theta____ kappa____ phi______ frames
    -      111.4249 -111.0000 -180.0000 26

#__ type_ start__ end____ width___ exp.time_
 17 omega  -36.00  -10.00   1.0000    1.0000
omega____ theta____ kappa____ phi______ frames
    -       38.5907  -57.0000 -150.0000 26

#__ type_ start__ end____ width___ exp.time_
 18 omega -118.00  -17.00   1.0000    1.0000
omega____ theta____ kappa____ phi______ frames
    -      -38.5907  -37.0000    0.0000 101

#__ type_ start__ end____ width___ exp.time_
 19 omega  -59.00   36.00   1.0000    1.0000
omega____ theta____ kappa____ phi______ frames
    -      -38.5907   57.0000  150.0000 95

#__ type_ start__ end____ width___ exp.time_
 20 omega -114.00  -83.00   1.0000    1.0000
omega____ theta____ kappa____ phi______ frames
    -      -38.5907  -99.0000  150.0000 31

#__ type_ start__ end____ width___ exp.time_
 21 omega -121.00  -85.00   1.0000    1.0000
omega____ theta____ kappa____ phi______ frames
    -      -38.5907  -99.0000   90.0000 36
;
_diffrn_measurement_device 'four-circle diffractometer'
_diffrn_measurement_device_type 'SuperNova, Dual, Cu at zero, Atlas'
_diffrn_measurement_method '\w scans'
_diffrn_orient_matrix_UB_11 -0.1111241000
_diffrn_orient_matrix_UB_12 0.0002930000
_diffrn_orient_matrix_UB_13 -0.0165722000
_diffrn_orient_matrix_UB_21 0.0430453000
_diffrn_orient_matrix_UB_22 -0.0771992000
_diffrn_orient_matrix_UB_23 -0.0517009000
_diffrn_orient_matrix_UB_31 -0.0396744000
_diffrn_orient_matrix_UB_32 -0.0902468000
_diffrn_orient_matrix_UB_33 0.0569852000
_diffrn_radiation_monochromator mirror
_diffrn_radiation_probe x-ray
_diffrn_radiation_type CuK\a
_diffrn_radiation_wavelength 1.54184
_diffrn_reflns_av_R_equivalents 0.0419
_diffrn_reflns_av_unetI/netI 0.0600
_diffrn_reflns_Laue_measured_fraction_full 1.000
_diffrn_reflns_Laue_measured_fraction_max 0.966
_diffrn_reflns_limit_h_max 15
_diffrn_reflns_limit_h_min -15
_diffrn_reflns_limit_k_max 10
_diffrn_reflns_limit_k_min -16
_diffrn_reflns_limit_l_max 25
_diffrn_reflns_limit_l_min -23
_diffrn_reflns_number 22423
_diffrn_reflns_point_group_measured_fraction_full 1.000
_diffrn_reflns_point_group_measured_fraction_max 0.966
_diffrn_reflns_theta_full 67.684
_diffrn_reflns_theta_max 75.327
_diffrn_reflns_theta_min 3.604
_diffrn_source 'sealed X-ray tube'
_diffrn_source_type 'SuperNova (Cu) X-ray Source'
_exptl_absorpt_coefficient_mu 39.451
_exptl_absorpt_correction_T_max 0.659
_exptl_absorpt_correction_T_min 0.066
_exptl_absorpt_correction_type gaussian
_exptl_absorpt_process_details
;
CrysAlisPro, Agilent Technologies,
Version 1.171.37.35 (release 13-08-2014 CrysAlis171 .NET)
(compiled Aug 13 2014,18:06:01)
Numerical absorption correction based on gaussian integration over
            a multifaceted crystal model
Empirical absorption correction using spherical harmonics,
 implemented in SCALE3 ABSPACK scaling algorithm.
;
_exptl_crystal_density_diffrn 3.481
_exptl_crystal_description
;
;
_exptl_crystal_F_000 3086
_exptl_crystal_size_max 0.1153
_exptl_crystal_size_mid 0.0572
_exptl_crystal_size_min 0.0152
_refine_diff_density_max 1.957
_refine_diff_density_min -2.640
_refine_diff_density_rms 0.385
_refine_ls_extinction_method none
_refine_ls_goodness_of_fit_ref 1.049
_refine_ls_hydrogen_treatment undef
_refine_ls_matrix_type full
_refine_ls_number_parameters 820
_refine_ls_number_reflns 13019
_refine_ls_number_restraints 6
_refine_ls_restrained_S_all 1.049
_refine_ls_R_factor_all 0.0461
_refine_ls_R_factor_gt 0.0387
_refine_ls_shift/su_max 0.001
_refine_ls_shift/su_mean 0.000
_refine_ls_structure_factor_coef Fsqd
_refine_ls_weighting_details 'w=1/[\s^2^(Fo^2^)+(0.0477P)^2^] where P=(Fo^2^+2Fc^2^)/3'
_refine_ls_weighting_scheme calc
_refine_ls_wR_factor_gt 0.0962
_refine_ls_wR_factor_ref 0.1012
_reflns_Friedel_coverage 0.000
_reflns_number_gt 11331
_reflns_number_total 13019
_reflns_threshold_expression 'I > 2\s(I)'
_cod_data_source_file ic6b02312_si_002.cif
_cod_data_source_block DyW10a
_cod_database_code 4345123
_chemical_oxdiff_formula 'Dy1 W10 Na9 O71'
_shelx_space_group_comment
;
The symmetry employed for this shelxl refinement is uniquely defined
by the following loop, which should always be used as a source of
symmetry information in preference to the above space-group names.
They are only intended as comments.
;
_reflns_odcompleteness_completeness 99.97
_reflns_odcompleteness_iscentric 1
_reflns_odcompleteness_theta 66.97
_olex2_refinement_description
;
1. Uiso/Uaniso restraints and constraints
Uanis(O29) \\sim Ueq: with sigma of 0.001 and sigma for terminal atoms of 0.01
;
_shelx_shelxl_version_number 2014/7

loop_
_space_group_symop_operation_xyz
'x, y, z'
'-x, -y, -z'

loop_
_atom_site_label
_atom_site_type_symbol
_atom_site_fract_x
_atom_site_fract_y
_atom_site_fract_z
_atom_site_U_iso_or_equiv
_atom_site_adp_type
_atom_site_occupancy
_atom_site_site_symmetry_order
_atom_site_calc_flag
_atom_site_refinement_flags_adp
W9 W 1.12319(4) 0.22753(3) 0.61921(2) 0.00871(9) Uani 1 1 d .
W8 W 0.94975(3) 0.03483(3) 0.68012(2) 0.00849(9) Uani 1 1 d .
W2 W 0.73606(4) 0.43967(3) 0.90348(2) 0.00884(9) Uani 1 1 d .
W6 W 1.16688(3) 0.22265(3) 0.77009(2) 0.00870(9) Uani 1 1 d .
W5 W 0.82218(3) 0.56854(3) 0.75063(2) 0.00872(9) Uani 1 1 d .
W4 W 0.66253(3) 0.43058(3) 0.69304(2) 0.00865(9) Uani 1 1 d .
W3 W 0.57504(3) 0.30239(3) 0.84403(2) 0.00841(9) Uani 1 1 d .
W7 W 0.99300(4) 0.03107(3) 0.82981(2) 0.00874(9) Uani 1 1 d .
W1 W 0.55678(4) 0.55722(3) 0.82778(2) 0.00910(9) Uani 1 1 d .
W10 W 1.20258(4) 0.00886(3) 0.69386(2) 0.00904(9) Uani 1 1 d .
Dy1 Dy 0.87624(5) 0.28177(4) 0.76334(3) 0.00888(11) Uani 1 1 d .
Na6 Na 0.1862(3) 0.6023(3) 0.76728(18) 0.0139(8) Uani 1 1 d .
Na4 Na 0.2951(3) 0.2175(3) 0.9896(2) 0.0159(8) Uani 1 1 d .
Na2 Na 0.5592(3) -0.0480(3) 0.79304(19) 0.0135(7) Uani 1 1 d .
Na1 Na 0.6995(3) -0.0699(3) 0.62109(19) 0.0162(8) Uani 1 1 d .
Na8 Na 0.4693(3) 0.7057(3) 0.43673(19) 0.0143(8) Uani 1 1 d .
Na9 Na 0.0658(3) 0.6028(3) 0.50957(19) 0.0150(8) Uani 1 1 d .
Na3 Na 0.3198(3) -0.0459(3) 0.93797(19) 0.0156(8) Uani 1 1 d .
Na5 Na 0.1332(3) 0.5102(3) 0.94178(19) 0.0143(8) Uani 1 1 d .
Na7 Na 0.2475(3) 0.6355(3) 0.58766(19) 0.0159(8) Uani 1 1 d .
O2 O 0.6134(5) 0.5399(5) 0.9050(3) 0.0104(13) Uani 1 1 d .
O34 O 1.0900(6) -0.0433(5) 0.6635(3) 0.0132(13) Uani 1 1 d .
O25 O 1.1025(5) 0.1196(5) 0.8472(3) 0.0108(13) Uani 1 1 d .
O29 O 1.0298(5) 0.1277(5) 0.5990(3) 0.0079(12) Uani 1 1 d U
O35 O 1.2290(6) 0.1102(5) 0.6137(3) 0.0114(13) Uani 1 1 d .
O32 O 1.2658(5) 0.1071(5) 0.7351(3) 0.0102(13) Uani 1 1 d .
O3 O 0.4820(5) 0.4297(5) 0.8588(3) 0.0118(13) Uani 1 1 d .
O51 O 0.4294(6) 0.2967(5) 1.0249(3) 0.0121(13) Uani 1 1 d .
O9 O 0.6199(5) 0.3372(5) 0.9234(3) 0.0096(13) Uani 1 1 d .
O13 O 0.7644(5) 0.5473(5) 0.6726(3) 0.0090(12) Uani 1 1 d .
O7 O 0.8238(5) 0.5550(5) 0.8466(3) 0.0081(12) Uani 1 1 d .
O11 O 0.5590(5) 0.3292(5) 0.7516(3) 0.0086(12) Uani 1 1 d .
O46 O 0.3956(6) 0.0514(6) 0.8293(3) 0.0156(14) Uani 1 1 d .
O5 O 0.6824(5) 0.6421(5) 0.7823(3) 0.0116(13) Uani 1 1 d .
O33 O 1.1251(6) -0.0476(5) 0.7848(3) 0.0130(14) Uani 1 1 d .
O22 O 1.0102(5) 0.3031(5) 0.6553(3) 0.0080(12) Uani 1 1 d .
O27 O 0.9252(6) -0.0365(5) 0.7720(3) 0.0121(13) Uani 1 1 d .
O15 O 0.8350(5) 0.3475(5) 0.8690(3) 0.0109(13) Uani 1 1 d .
O63 O 0.1450(5) 0.7419(5) 0.4295(3) 0.0096(12) Uani 1 1 d .
O49 O 0.1862(6) 0.0920(5) 0.9612(3) 0.0150(14) Uani 1 1 d .
O62 O -0.0465(6) 0.4785(5) 0.5822(3) 0.0129(13) Uani 1 1 d .
O12 O 0.6282(6) 0.4321(5) 0.6163(3) 0.0147(14) Uani 1 1 d .
O4 O 0.5531(6) 0.5338(5) 0.7359(3) 0.0114(13) Uani 1 1 d .
O24 O 1.2595(6) 0.2847(5) 0.8010(3) 0.0128(13) Uani 1 1 d .
O40 O 0.6479(6) 0.0682(5) 0.6895(3) 0.0146(14) Uani 1 1 d .
O19 O 1.0493(6) 0.3011(5) 0.7873(3) 0.0116(13) Uani 1 1 d .
O28 O 0.8780(5) -0.0402(5) 0.6422(3) 0.0106(13) Uani 1 1 d .
O6 O 0.6912(6) 0.4409(5) 0.7983(3) 0.0105(13) Uani 1 1 d .
O8 O 0.7579(6) 0.4508(6) 0.9819(3) 0.0151(14) Uani 1 1 d .
O16 O 0.6937(5) 0.2272(5) 0.8183(3) 0.0082(12) Uani 1 1 d .
O18 O 0.9129(5) 0.4614(5) 0.7355(3) 0.0099(12) Uani 1 1 d .
O21 O 0.8581(5) 0.1341(5) 0.7081(3) 0.0095(12) Uani 1 1 d .
O14 O 0.9048(6) 0.6773(5) 0.7160(3) 0.0130(13) Uani 1 1 d .
O30 O 1.1785(6) 0.2964(5) 0.5391(3) 0.0147(14) Uani 1 1 d .
O56 O 0.3425(6) 0.4823(5) 0.7401(3) 0.0160(14) Uani 1 1 d .
O26 O 0.9552(6) -0.0493(5) 0.9064(3) 0.0138(14) Uani 1 1 d .
O68 O 0.5199(6) 0.7972(5) 0.3233(3) 0.0150(14) Uani 1 1 d .
O55 O 0.2322(6) 0.6492(6) 0.8640(3) 0.0159(14) Uani 1 1 d .
O53 O 0.0202(6) 0.3813(5) 1.0216(4) 0.0174(15) Uani 1 1 d .
O54 O 0.0531(6) 0.4848(5) 0.8484(3) 0.0143(14) Uani 1 1 d .
O60 O 0.2278(6) 0.5170(6) 0.5107(3) 0.0170(15) Uani 1 1 d .
O52 O 0.2642(6) 0.3726(5) 0.9186(3) 0.0136(13) Uani 1 1 d .
O65 O 0.3019(6) 0.7797(5) 0.4911(3) 0.0128(13) Uani 1 1 d .
O41 O 0.7004(6) -0.1555(6) 0.7377(4) 0.0168(14) Uani 1 1 d .
O39 O 0.7345(7) -0.2451(6) 0.5941(3) 0.0204(16) Uani 1 1 d .
O45 O 0.1867(7) -0.1528(6) 0.9080(4) 0.0223(16) Uani 1 1 d .
O47 O 0.2747(6) -0.1480(6) 1.0398(3) 0.0170(15) Uani 1 1 d .
O44 O 0.6836(6) 0.0127(6) 0.8477(4) 0.0165(14) Uani 1 1 d .
O36 O 1.3082(6) -0.0775(5) 0.6720(3) 0.0137(13) Uani 1 1 d .
O48 O 0.3913(6) 0.0596(5) 1.0112(3) 0.0161(14) Uani 1 1 d .
O64 O 0.4415(6) 0.5999(6) 0.5420(3) 0.0165(14) Uani 1 1 d .
O43 O 0.4715(6) -0.1581(5) 0.8975(4) 0.0160(14) Uani 1 1 d .
O57 O 0.0548(6) 0.7416(6) 0.7848(4) 0.0194(15) Uani 1 1 d .
O50 O 0.1630(7) 0.2638(6) 1.0920(4) 0.0217(16) Uani 1 1 d .
O17 O 0.7733(5) 0.3412(5) 0.6864(3) 0.0100(12) Uani 1 1 d .
O67 O 0.6131(6) 0.5963(6) 0.3881(3) 0.0163(14) Uani 1 1 d .
O58 O 0.2971(6) 0.7101(5) 0.6730(3) 0.0160(15) Uani 1 1 d .
O59 O 0.1375(6) 0.5100(5) 0.6800(3) 0.0123(13) Uani 1 1 d .
O61 O 0.0714(6) 0.7050(5) 0.5933(3) 0.0142(14) Uani 1 1 d .
O23 O 1.2088(6) 0.2810(5) 0.6731(3) 0.0141(14) Uani 1 1 d .
O20 O 0.8969(6) 0.1326(5) 0.8400(3) 0.0109(13) Uani 1 1 d .
O10 O 0.4717(5) 0.2129(5) 0.8825(3) 0.0111(13) Uani 1 1 d .
O37 O 0.5318(6) -0.0502(6) 0.5863(4) 0.0173(15) Uani 1 1 d .
O38 O 0.7786(6) 0.0044(6) 0.5021(3) 0.0170(15) Uani 1 1 d .
O31 O 1.0670(6) 0.1235(5) 0.7224(3) 0.0096(13) Uani 1 1 d .
O66 O 0.5535(6) 0.8549(6) 0.4639(3) 0.0184(15) Uani 1 1 d .
O42 O 0.4515(7) -0.1528(6) 0.7520(4) 0.0258(18) Uani 1 1 d .
O1 O 0.4558(5) 0.6482(5) 0.8460(3) 0.0113(13) Uani 1 1 d .
O69 O 0.9814(6) 0.1118(5) 0.4739(4) 0.0162(14) Uani 1 1 d .
O71 O 0.9545(7) 0.2375(6) 0.9545(4) 0.0217(16) Uani 1 1 d .
O70 O 0.5200(6) 0.6815(6) 0.6414(4) 0.0253(18) Uani 1 1 d .

loop_
_atom_site_aniso_label
_atom_site_aniso_U_11
_atom_site_aniso_U_22
_atom_site_aniso_U_33
_atom_site_aniso_U_23
_atom_site_aniso_U_13
_atom_site_aniso_U_12
W9 0.0125(2) 0.00726(18) 0.00656(18) 0.00025(14) -0.00324(15) -0.00111(15)
W8 0.0119(2) 0.00711(18) 0.00718(18) -0.00056(14) -0.00380(15) -0.00125(15)
W2 0.0125(2) 0.00799(19) 0.00672(18) -0.00070(14) -0.00383(15) -0.00119(15)
W6 0.0120(2) 0.00727(19) 0.00776(18) -0.00042(14) -0.00440(15) -0.00128(15)
W5 0.0120(2) 0.00660(18) 0.00800(18) 0.00036(14) -0.00403(15) -0.00119(15)
W4 0.0119(2) 0.00780(19) 0.00675(18) 0.00008(14) -0.00373(15) -0.00093(15)
W3 0.0117(2) 0.00691(18) 0.00698(18) 0.00001(14) -0.00332(15) -0.00144(15)
W7 0.0126(2) 0.00719(18) 0.00663(18) 0.00069(14) -0.00358(15) -0.00093(15)
W1 0.0118(2) 0.00738(19) 0.00882(18) -0.00091(14) -0.00392(15) -0.00073(15)
W10 0.0120(2) 0.00705(19) 0.00848(18) -0.00017(14) -0.00374(15) -0.00044(15)
Dy1 0.0127(3) 0.0075(2) 0.0072(2) -0.00023(19) -0.0041(2) -0.0009(2)
Na6 0.018(2) 0.0147(19) 0.0100(17) -0.0006(14) -0.0060(15) -0.0039(15)
Na4 0.021(2) 0.0130(18) 0.0158(18) -0.0005(14) -0.0091(16) -0.0039(16)
Na2 0.0149(19) 0.0127(18) 0.0134(17) -0.0007(14) -0.0046(15) -0.0007(15)
Na1 0.021(2) 0.0163(19) 0.0133(18) -0.0026(15) -0.0076(16) -0.0022(16)
Na8 0.0155(19) 0.0128(18) 0.0140(18) 0.0036(14) -0.0054(15) 0.0007(15)
Na9 0.019(2) 0.0126(18) 0.0140(18) 0.0000(14) -0.0052(16) -0.0058(15)
Na3 0.022(2) 0.0131(18) 0.0120(17) 0.0018(14) -0.0062(16) 0.0009(16)
Na5 0.0175(19) 0.0131(18) 0.0125(17) -0.0012(14) -0.0041(15) -0.0043(15)
Na7 0.021(2) 0.0160(19) 0.0118(17) -0.0023(14) -0.0063(16) -0.0046(16)
O2 0.014(3) 0.008(3) 0.009(3) -0.001(2) -0.003(3) 0.006(2)
O34 0.014(3) 0.013(3) 0.012(3) -0.003(2) -0.001(3) -0.004(3)
O25 0.010(3) 0.009(3) 0.010(3) 0.002(2) 0.002(2) -0.004(2)
O29 0.0086(15) 0.0079(14) 0.0077(14) -0.0018(9) -0.0023(10) 0.0000(9)
O35 0.016(3) 0.008(3) 0.010(3) -0.002(2) -0.004(3) -0.001(3)
O32 0.014(3) 0.010(3) 0.009(3) -0.001(2) -0.008(3) -0.002(3)
O3 0.011(3) 0.010(3) 0.014(3) -0.002(2) -0.003(3) -0.005(3)
O51 0.018(4) 0.010(3) 0.010(3) -0.003(2) -0.007(3) -0.003(3)
O9 0.012(3) 0.010(3) 0.006(3) -0.004(2) 0.001(2) -0.005(2)
O13 0.012(3) 0.009(3) 0.008(3) -0.003(2) -0.003(2) -0.002(2)
O7 0.009(3) 0.008(3) 0.008(3) -0.003(2) -0.002(2) 0.004(2)
O11 0.009(3) 0.010(3) 0.009(3) 0.004(2) -0.007(2) -0.004(2)
O46 0.020(4) 0.017(3) 0.012(3) -0.004(3) -0.007(3) -0.004(3)
O5 0.012(3) 0.010(3) 0.013(3) 0.000(2) -0.003(3) -0.007(3)
O33 0.022(4) 0.007(3) 0.011(3) 0.002(2) -0.007(3) -0.004(3)
O22 0.008(3) 0.007(3) 0.009(3) 0.000(2) -0.003(2) 0.005(2)
O27 0.017(3) 0.005(3) 0.014(3) 0.001(2) -0.004(3) -0.002(3)
O15 0.011(3) 0.013(3) 0.009(3) -0.002(2) -0.003(3) 0.003(3)
O63 0.012(3) 0.009(3) 0.009(3) 0.000(2) -0.006(2) 0.002(2)
O49 0.023(4) 0.016(3) 0.010(3) -0.002(3) -0.012(3) -0.002(3)
O62 0.020(4) 0.011(3) 0.006(3) 0.001(2) -0.003(3) -0.002(3)
O12 0.014(3) 0.014(3) 0.015(3) 0.005(3) -0.004(3) -0.002(3)
O4 0.015(3) 0.007(3) 0.012(3) 0.001(2) -0.003(3) 0.000(3)
O24 0.019(4) 0.011(3) 0.012(3) -0.002(2) -0.009(3) -0.003(3)
O40 0.017(4) 0.012(3) 0.016(3) 0.001(3) -0.007(3) 0.003(3)
O19 0.015(3) 0.009(3) 0.011(3) -0.004(2) -0.003(3) 0.001(3)
O28 0.013(3) 0.013(3) 0.009(3) -0.001(2) -0.009(3) -0.001(3)
O6 0.018(4) 0.007(3) 0.007(3) 0.000(2) -0.004(3) -0.002(3)
O8 0.012(3) 0.019(4) 0.014(3) -0.004(3) -0.001(3) -0.002(3)
O16 0.008(3) 0.007(3) 0.007(3) 0.003(2) -0.001(2) -0.002(2)
O18 0.010(3) 0.006(3) 0.014(3) -0.001(2) -0.004(3) 0.004(2)
O21 0.009(3) 0.010(3) 0.010(3) -0.002(2) -0.005(2) -0.001(2)
O14 0.018(4) 0.007(3) 0.014(3) 0.003(2) -0.006(3) -0.001(3)
O30 0.022(4) 0.013(3) 0.010(3) 0.000(2) -0.006(3) 0.001(3)
O56 0.023(4) 0.012(3) 0.015(3) 0.001(3) -0.010(3) 0.005(3)
O26 0.019(4) 0.013(3) 0.011(3) 0.002(2) -0.007(3) -0.004(3)
O68 0.017(4) 0.015(3) 0.012(3) 0.006(3) -0.006(3) -0.001(3)
O55 0.019(4) 0.021(4) 0.009(3) -0.004(3) -0.005(3) 0.003(3)
O53 0.020(4) 0.015(4) 0.018(3) -0.005(3) -0.005(3) 0.004(3)
O54 0.020(4) 0.011(3) 0.013(3) -0.003(2) -0.006(3) -0.001(3)
O60 0.019(4) 0.018(4) 0.012(3) 0.000(3) -0.001(3) -0.003(3)
O52 0.010(3) 0.015(3) 0.013(3) -0.001(3) 0.000(3) 0.000(3)
O65 0.014(3) 0.012(3) 0.015(3) -0.001(2) -0.007(3) 0.002(3)
O41 0.019(4) 0.015(3) 0.016(3) 0.001(3) -0.004(3) -0.003(3)
O39 0.027(4) 0.023(4) 0.012(3) -0.003(3) -0.005(3) -0.003(3)
O45 0.026(4) 0.013(4) 0.035(4) -0.010(3) -0.018(4) 0.007(3)
O47 0.020(4) 0.017(4) 0.011(3) 0.003(3) -0.001(3) 0.000(3)
O44 0.013(3) 0.015(3) 0.020(3) -0.001(3) -0.003(3) -0.001(3)
O36 0.014(3) 0.013(3) 0.013(3) -0.001(3) -0.002(3) 0.003(3)
O48 0.019(4) 0.014(3) 0.015(3) 0.001(3) -0.005(3) -0.001(3)
O64 0.019(4) 0.018(4) 0.012(3) 0.002(3) -0.006(3) 0.001(3)
O43 0.024(4) 0.006(3) 0.019(3) 0.001(3) -0.009(3) 0.001(3)
O57 0.027(4) 0.014(4) 0.021(4) -0.005(3) -0.012(3) 0.003(3)
O50 0.025(4) 0.021(4) 0.020(4) -0.002(3) -0.006(3) -0.006(3)
O17 0.008(3) 0.012(3) 0.009(3) -0.002(2) -0.001(2) 0.004(2)
O67 0.017(4) 0.015(3) 0.015(3) 0.002(3) -0.004(3) -0.004(3)
O58 0.025(4) 0.014(3) 0.011(3) -0.003(3) -0.008(3) -0.007(3)
O59 0.013(3) 0.013(3) 0.011(3) 0.000(2) -0.004(3) -0.004(3)
O61 0.015(3) 0.017(3) 0.010(3) 0.001(3) -0.002(3) -0.002(3)
O23 0.014(3) 0.016(3) 0.012(3) 0.002(3) -0.004(3) -0.005(3)
O20 0.017(3) 0.008(3) 0.007(3) 0.001(2) -0.001(3) -0.005(3)
O10 0.010(3) 0.013(3) 0.010(3) 0.000(2) -0.005(3) -0.002(3)
O37 0.014(4) 0.023(4) 0.015(3) -0.001(3) -0.007(3) 0.000(3)
O38 0.025(4) 0.018(4) 0.008(3) 0.000(3) -0.005(3) -0.002(3)
O31 0.017(3) 0.007(3) 0.005(3) 0.003(2) -0.006(3) -0.006(3)
O66 0.019(4) 0.022(4) 0.013(3) -0.005(3) -0.001(3) -0.004(3)
O42 0.034(5) 0.020(4) 0.033(4) -0.005(3) -0.025(4) 0.001(3)
O1 0.007(3) 0.014(3) 0.011(3) -0.006(2) 0.003(2) 0.002(2)
O69 0.020(4) 0.012(3) 0.017(3) -0.002(3) -0.006(3) 0.006(3)
O71 0.026(4) 0.024(4) 0.017(3) -0.010(3) -0.005(3) 0.000(3)
O70 0.018(4) 0.027(4) 0.025(4) 0.018(3) -0.006(3) -0.001(3)

loop_
_atom_type_symbol
_atom_type_description
_atom_type_scat_dispersion_real
_atom_type_scat_dispersion_imag
_atom_type_scat_source
Dy Dy -9.8046 9.8477 'International Tables Vol C Tables 4.2.6.8 and 6.1.1.4'
Na Na 0.1353 0.1239 'International Tables Vol C Tables 4.2.6.8 and 6.1.1.4'
O O 0.0492 0.0322 'International Tables Vol C Tables 4.2.6.8 and 6.1.1.4'
W W -5.4734 5.5774 'International Tables Vol C Tables 4.2.6.8 and 6.1.1.4'
H H 0.0000 0.0000 'International Tables Vol C Tables 4.2.6.8 and 6.1.1.4'

loop_
_exptl_crystal_face_index_h
_exptl_crystal_face_index_k
_exptl_crystal_face_index_l
_exptl_crystal_face_perp_dist
_exptl_oxdiff_crystal_face_indexfrac_h
_exptl_oxdiff_crystal_face_indexfrac_k
_exptl_oxdiff_crystal_face_indexfrac_l
_exptl_oxdiff_crystal_face_x
_exptl_oxdiff_crystal_face_y
_exptl_oxdiff_crystal_face_z
0 -5 10 0.0192 0.0804 -4.8468 9.5559 -0.1687 -0.1164 0.9788
-1 4 12 0.0065 -0.6571 3.7083 11.7853 -0.1212 -0.9239 0.3630
1 8 1 0.0186 0.6461 8.4648 1.3353 -0.0914 -0.6947 -0.7135
1 -5 -11 0.0064 0.5180 -4.7039 -11.1911 0.1265 0.9640 -0.2338
-1 0 -1 0.0529 -0.9329 -0.1367 -0.8742 0.1181 0.0156 -0.0005
0 0 0 0.0518 0.3991 0.0993 0.3984 -0.0509 -0.0111 -0.0021

loop_
_geom_angle_atom_site_label_1
_geom_angle_atom_site_label_2
_geom_angle_atom_site_label_3
_geom_angle
_geom_angle_site_symmetry_1
_geom_angle_site_symmetry_3
O29 W9 O35 83.6(3) . .
O29 W9 O23 154.8(3) . .
O29 W9 O31 77.9(2) . .
O35 W9 O31 74.1(3) . .
O22 W9 O29 92.0(3) . .
O22 W9 O35 157.9(3) . .
O22 W9 O23 91.2(3) . .
O22 W9 O31 83.7(3) . .
O30 W9 O29 102.2(3) . .
O30 W9 O35 99.2(3) . .
O30 W9 O22 102.9(3) . .
O30 W9 O23 101.5(3) . .
O30 W9 O31 173.3(3) . .
O23 W9 O35 84.1(3) . .
O23 W9 O31 77.6(2) . .
O34 W8 O31 73.5(3) . .
O29 W8 O34 83.7(3) . .
O29 W8 O31 77.2(2) . .
O27 W8 O34 83.3(3) . .
O27 W8 O29 154.7(3) . .
O27 W8 O31 78.4(2) . .
O28 W8 O34 98.7(3) . .
O28 W8 O29 100.0(3) . .
O28 W8 O27 103.3(3) . .
O28 W8 O21 104.0(3) . .
O28 W8 O31 171.9(3) . .
O21 W8 O34 157.2(3) . .
O21 W8 O29 91.2(3) . .
O21 W8 O27 92.6(3) . .
O21 W8 O31 83.7(3) . .
O2 W2 O6 73.2(2) . .
O9 W2 O2 83.4(3) . .
O9 W2 O7 152.7(3) . .
O9 W2 O6 76.1(2) . .
O7 W2 O2 82.8(3) . .
O7 W2 O6 77.4(2) . .
O15 W2 O2 156.6(3) . .
O15 W2 O9 91.0(3) . .
O15 W2 O7 92.3(3) . .
O15 W2 O6 83.3(3) . .
O8 W2 O2 99.9(3) . .
O8 W2 O9 104.3(3) . .
O8 W2 O7 101.2(3) . .
O8 W2 O15 103.5(3) . .
O8 W2 O6 173.1(3) . .
O25 W6 O32 84.5(3) . .
O25 W6 O23 155.1(3) . .
O25 W6 O31 78.6(2) . .
O32 W6 O31 74.1(2) . .
O24 W6 O25 101.8(3) . .
O24 W6 O32 96.7(3) . .
O24 W6 O19 103.8(3) . .
O24 W6 O23 101.1(3) . .
O24 W6 O31 170.8(3) . .
O19 W6 O25 92.4(3) . .
O19 W6 O32 159.4(3) . .
O19 W6 O23 91.6(3) . .
O19 W6 O31 85.3(3) . .
O23 W6 O32 83.1(3) . .
O23 W6 O31 77.2(2) . .
O13 W5 O5 83.9(3) . .
O13 W5 O6 77.6(2) . .
O7 W5 O13 155.8(3) . .
O7 W5 O5 84.7(3) . .
O7 W5 O6 78.8(2) . .
O5 W5 O6 74.3(2) . .
O18 W5 O13 91.6(3) . .
O18 W5 O7 91.1(3) . .
O18 W5 O5 158.1(3) . .
O18 W5 O6 83.8(3) . .
O14 W5 O13 100.5(3) . .
O14 W5 O7 102.1(3) . .
O14 W5 O5 97.3(3) . .
O14 W5 O6 171.5(3) . .
O14 W5 O18 104.6(3) . .
O13 W4 O4 83.7(3) . .
O13 W4 O6 78.4(2) . .
O11 W4 O13 155.5(3) . .
O11 W4 O4 84.2(3) . .
O11 W4 O6 77.9(2) . .
O12 W4 O13 101.7(3) . .
O12 W4 O11 101.1(3) . .
O12 W4 O4 98.7(3) . .
O12 W4 O6 173.4(3) . .
O12 W4 O17 104.1(3) . .
O4 W4 O6 74.7(3) . .
O17 W4 O13 90.9(3) . .
O17 W4 O11 92.1(3) . .
O17 W4 O4 157.2(3) . .
O17 W4 O6 82.5(3) . .
O3 W3 O6 74.1(3) . .
O9 W3 O3 83.3(3) . .
O9 W3 O6 77.3(2) . .
O11 W3 O3 83.6(3) . .
O11 W3 O9 154.3(3) . .
O11 W3 O6 77.8(2) . .
O16 W3 O3 158.8(3) . .
O16 W3 O9 91.5(3) . .
O16 W3 O11 92.8(3) . .
O16 W3 O6 84.7(3) . .
O10 W3 O3 96.6(3) . .
O10 W3 O9 101.4(3) . .
O10 W3 O11 102.0(3) . .
O10 W3 O6 170.7(3) . .
O10 W3 O16 104.6(3) . .
O25 W7 O33 83.1(3) . .
O25 W7 O31 77.6(2) . .
O33 W7 O31 73.9(2) . .
O27 W7 O25 154.3(3) . .
O27 W7 O33 83.2(3) . .
O27 W7 O31 77.8(2) . .
O26 W7 O25 101.0(3) . .
O26 W7 O33 97.4(3) . .
O26 W7 O27 102.3(3) . .
O26 W7 O20 104.6(3) . .
O26 W7 O31 171.3(3) . .
O20 W7 O25 90.6(3) . .
O20 W7 O33 157.9(3) . .
O20 W7 O27 94.0(3) . .
O20 W7 O31 84.1(3) . .
O2 W1 O5 87.1(3) . .
O2 W1 O4 154.1(3) . .
O2 W1 O6 77.6(2) . .
O3 W1 O2 89.2(3) . .
O3 W1 O5 153.8(3) . .
O3 W1 O4 86.8(3) . .
O3 W1 O6 77.3(3) . .
O5 W1 O4 85.3(3) . .
O5 W1 O6 76.6(3) . .
O4 W1 O6 76.6(3) . .
O1 W1 O2 104.7(3) . .
O1 W1 O3 104.2(3) . .
O1 W1 O5 101.8(3) . .
O1 W1 O4 101.0(3) . .
O1 W1 O6 177.2(3) . .
O34 W10 O35 86.8(3) . .
O34 W10 O32 153.6(3) . .
O34 W10 O33 87.8(3) . .
O34 W10 O31 76.9(3) . .
O35 W10 O31 76.6(3) . .
O32 W10 O35 86.7(3) . .
O32 W10 O33 87.0(3) . .
O32 W10 O31 76.8(3) . .
O33 W10 O35 153.9(3) . .
O33 W10 O31 77.3(3) . .
O36 W10 O34 104.0(3) . .
O36 W10 O35 103.0(3) . .
O36 W10 O32 102.3(3) . .
O36 W10 O33 103.0(3) . .
O36 W10 O31 179.0(3) . .
O22 Dy1 O19 73.5(2) . .
O22 Dy1 O21 73.6(2) . .
O22 Dy1 O20 115.5(2) . .
O15 Dy1 O22 139.5(2) . .
O15 Dy1 O19 74.8(2) . .
O15 Dy1 O16 75.1(2) . .
O15 Dy1 O18 75.0(2) . .
O15 Dy1 O21 144.3(2) . .
O15 Dy1 O17 117.7(2) . .
O15 Dy1 O20 78.0(2) . .
O16 Dy1 O22 143.4(2) . .
O16 Dy1 O19 141.0(2) . .
O16 Dy1 O21 77.9(2) . .
O16 Dy1 O20 76.6(2) . .
O18 Dy1 O22 73.8(2) . .
O18 Dy1 O19 76.9(2) . .
O18 Dy1 O16 117.9(2) . .
O18 Dy1 O21 139.4(2) . .
O18 Dy1 O20 143.9(2) . .
O21 Dy1 O19 115.5(2) . .
O21 Dy1 O20 73.4(2) . .
O17 Dy1 O22 76.9(2) . .
O17 Dy1 O19 143.1(2) . .
O17 Dy1 O16 74.1(2) . .
O17 Dy1 O18 73.9(2) . .
O17 Dy1 O21 75.8(2) . .
O17 Dy1 O20 141.0(2) . .
O20 Dy1 O19 73.2(2) . .
Na5 Na6 Na7 167.06(16) . .
O56 Na6 Na5 90.5(2) . .
O56 Na6 Na7 80.01(19) . .
O55 Na6 Na5 42.7(2) . .
O55 Na6 Na7 145.9(2) . .
O55 Na6 O56 93.4(3) . .
O55 Na6 O54 85.7(3) . .
O55 Na6 O57 85.1(3) . .
O55 Na6 O58 105.0(3) . .
O55 Na6 O59 166.1(3) . .
O54 Na6 Na5 44.30(18) . .
O54 Na6 Na7 128.3(2) . .
O54 Na6 O56 99.2(3) . .
O54 Na6 O57 89.7(3) . .
O54 Na6 O59 84.1(2) . .
O57 Na6 Na5 94.5(2) . .
O57 Na6 Na7 96.1(2) . .
O57 Na6 O56 170.8(3) . .
O57 Na6 O59 104.3(3) . .
O58 Na6 Na5 146.8(2) . .
O58 Na6 Na7 41.14(18) . .
O58 Na6 O56 83.0(3) . .
O58 Na6 O54 168.9(3) . .
O58 Na6 O57 88.6(3) . .
O58 Na6 O59 85.7(2) . .
O59 Na6 Na5 125.1(2) . .
O59 Na6 Na7 44.65(17) . .
O59 Na6 O56 78.8(3) . .
O51 Na4 Na3 123.5(2) . .
O51 Na4 O49 163.1(3) . .
O51 Na4 O52 93.2(3) . .
O51 Na4 O48 84.5(3) . .
O51 Na4 O50 87.9(3) . .
O51 Na4 O10 77.3(2) . .
O49 Na4 Na3 40.7(2) . .
O49 Na4 O52 102.2(3) . .
O49 Na4 O48 78.6(3) . .
O49 Na4 O50 98.2(3) . .
O49 Na4 O10 98.0(3) . .
O52 Na4 Na3 125.1(2) . .
O52 Na4 O48 153.2(3) . .
O52 Na4 O50 93.6(3) . .
O52 Na4 O10 80.5(2) . .
O48 Na4 Na3 42.04(19) . .
O48 Na4 O50 112.9(3) . .
O48 Na4 O10 72.9(2) . .
O50 Na4 Na3 123.8(2) . .
O50 Na4 O10 163.6(3) . .
O10 Na4 Na3 71.26(18) . .
Na1 Na2 Na3 155.24(15) . .
O46 Na2 Na1 125.0(2) . .
O46 Na2 Na3 40.42(18) . .
O46 Na2 O40 97.5(3) . .
O46 Na2 O43 81.6(3) . .
O40 Na2 Na1 42.52(18) . .
O40 Na2 Na3 137.4(2) . .
O41 Na2 Na1 45.11(19) . .
O41 Na2 Na3 143.2(2) . .
O41 Na2 O46 166.6(3) . .
O41 Na2 O40 79.1(3) . .
O41 Na2 O43 102.2(3) . .
O44 Na2 Na1 108.5(2) . .
O44 Na2 Na3 95.9(2) . .
O44 Na2 O46 105.0(3) . .
O44 Na2 O40 88.7(3) . .
O44 Na2 O41 88.0(3) . .
O44 Na2 O43 89.9(3) . .
O43 Na2 Na1 139.3(2) . .
O43 Na2 Na3 41.48(19) . .
O43 Na2 O40 178.1(3) . .
O42 Na2 Na1 73.2(2) . .
O42 Na2 Na3 84.5(3) . .
O42 Na2 O46 85.9(3) . .
O42 Na2 O40 102.0(3) . .
O42 Na2 O41 82.2(3) . .
O42 Na2 O44 163.7(3) . .
O42 Na2 O43 79.6(3) . .
O40 Na1 Na2 43.95(19) . .
O40 Na1 O28 82.0(3) . .
O40 Na1 O41 77.9(3) . .
O40 Na1 O39 158.6(3) . .
O40 Na1 O37 89.9(3) . .
O40 Na1 O38 108.5(3) . .
O28 Na1 Na2 92.03(19) . .
O28 Na1 O41 70.4(2) . .
O41 Na1 Na2 42.35(19) . .
O39 Na1 Na2 115.2(2) . .
O39 Na1 O28 96.2(3) . .
O39 Na1 O41 81.3(3) . .
O39 Na1 O38 92.7(3) . .
O37 Na1 Na2 91.5(2) . .
O37 Na1 O28 164.2(3) . .
O37 Na1 O41 121.2(3) . .
O37 Na1 O39 96.2(3) . .
O37 Na1 O38 81.9(3) . .
O38 Na1 Na2 152.0(2) . .
O38 Na1 O28 87.8(3) . .
O38 Na1 O41 156.5(3) . .
O12 Na8 Na7 83.23(18) 2_666 .
O68 Na8 Na7 145.4(2) . .
O68 Na8 O12 85.9(2) . 2_666
O68 Na8 O66 82.8(3) . .
O65 Na8 Na7 43.84(19) . .
O65 Na8 O12 93.5(3) . 2_666
O65 Na8 O68 104.6(3) . .
O65 Na8 O67 166.9(3) . .
O65 Na8 O66 85.0(3) . .
O64 Na8 Na7 42.3(2) . .
O64 Na8 O12 92.5(3) . 2_666
O64 Na8 O68 171.5(3) . .
O64 Na8 O65 83.9(3) . .
O64 Na8 O67 89.1(3) . .
O64 Na8 O66 99.3(3) . .
O67 Na8 Na7 126.0(2) . .
O67 Na8 O12 75.8(3) . 2_666
O67 Na8 O68 82.4(3) . .
O67 Na8 O66 107.0(3) . .
O66 Na8 Na7 103.6(2) . .
O66 Na8 O12 167.9(3) . 2_666
Na7 Na9 Na9 133.4(2) . 2_566
O63 Na9 Na9 129.9(3) . 2_566
O63 Na9 Na7 87.9(2) . .
O63 Na9 O62 87.3(3) . 2_566
O62 Na9 Na9 43.72(18) 2_566 2_566
O62 Na9 Na9 44.91(18) . 2_566
O62 Na9 Na7 138.9(3) 2_566 .
O62 Na9 Na7 102.9(2) . .
O62 Na9 O63 167.3(3) . .
O62 Na9 O62 88.6(3) . 2_566
O62 Na9 O60 95.6(3) . .
O62 Na9 O61 95.3(3) . .
O60 Na9 Na9 95.2(3) . 2_566
O60 Na9 Na7 48.3(2) . .
O60 Na9 O63 96.5(3) . .
O60 Na9 O62 91.8(3) . 2_566
O61 Na9 Na9 139.6(3) . 2_566
O61 Na9 Na7 47.8(2) . .
O61 Na9 O63 87.1(3) . .
O61 Na9 O62 171.0(3) . 2_566
O61 Na9 O60 95.8(3) . .
Na2 Na3 Na4 107.91(13) . .
O46 Na3 Na4 80.5(2) . .
O46 Na3 Na2 41.2(2) . .
O46 Na3 O49 87.1(3) . .
O46 Na3 O45 99.5(3) . .
O46 Na3 O48 99.2(3) . .
O46 Na3 O43 82.4(3) . .
O49 Na3 Na4 39.38(18) . .
O49 Na3 Na2 127.7(2) . .
O49 Na3 O45 90.9(3) . .
O49 Na3 O48 76.0(3) . .
O45 Na3 Na4 130.3(2) . .
O45 Na3 Na2 103.0(2) . .
O45 Na3 O48 156.5(3) . .
O47 Na3 Na4 102.8(2) . .
O47 Na3 Na2 130.2(3) . .
O47 Na3 O46 171.0(3) . .
O47 Na3 O49 100.8(3) . .
O47 Na3 O45 84.8(3) . .
O47 Na3 O48 78.7(3) . .
O47 Na3 O43 89.4(3) . .
O48 Na3 Na4 40.63(19) . .
O48 Na3 Na2 100.4(2) . .
O43 Na3 Na4 134.6(2) . .
O43 Na3 Na2 41.50(18) . .
O43 Na3 O49 169.0(3) . .
O43 Na3 O45 93.9(3) . .
O43 Na3 O48 102.5(3) . .
Na6 Na5 Na5 124.14(19) . 2_567
O8 Na5 Na6 125.7(2) 2_667 .
O8 Na5 Na5 100.4(2) 2_667 2_567
O8 Na5 O54 169.4(3) 2_667 .
O55 Na5 Na6 42.02(18) . .
O55 Na5 Na5 133.0(3) . 2_567
O55 Na5 O8 85.8(3) . 2_667
O55 Na5 O53 174.8(3) . .
O55 Na5 O53 91.4(3) . 2_567
O55 Na5 O54 84.8(3) . .
O55 Na5 O52 100.1(3) . .
O53 Na5 Na6 137.8(2) . .
O53 Na5 Na6 95.6(2) 2_567 .
O53 Na5 Na5 41.6(2) 2_567 2_567
O53 Na5 Na5 41.79(19) . 2_567
O53 Na5 O8 95.7(3) . 2_667
O53 Na5 O8 99.9(3) 2_567 2_667
O53 Na5 O53 83.4(3) . 2_567
O53 Na5 O54 85.1(3) 2_567 .
O53 Na5 O54 94.2(3) . .
O53 Na5 O52 85.1(3) . .
O53 Na5 O52 168.4(3) 2_567 .
O54 Na5 Na6 43.94(18) . .
O54 Na5 Na5 89.5(2) . 2_567
O52 Na5 Na6 91.9(2) . .
O52 Na5 Na5 126.9(2) . 2_567
O52 Na5 O8 82.7(3) . 2_667
O52 Na5 O54 94.3(3) . .
Na6 Na7 Na8 141.65(15) . .
Na9 Na7 Na6 121.60(15) . .
Na9 Na7 Na8 96.75(13) . .
O60 Na7 Na6 130.0(2) . .
O60 Na7 Na8 76.2(2) . .
O60 Na7 Na9 46.5(2) . .
O60 Na7 O65 91.5(3) . .
O60 Na7 O64 82.3(3) . .
O60 Na7 O59 86.2(3) . .
O65 Na7 Na6 138.1(2) . .
O65 Na7 Na8 40.81(18) . .
O65 Na7 Na9 80.6(2) . .
O64 Na7 Na6 108.3(2) . .
O64 Na7 Na8 40.24(18) . .
O64 Na7 Na9 123.7(2) . .
O64 Na7 O65 79.0(3) . .
O64 Na7 O59 117.9(3) . .
O58 Na7 Na6 42.06(19) . .
O58 Na7 Na8 103.9(2) . .
O58 Na7 Na9 148.2(3) . .
O58 Na7 O60 162.8(3) . .
O58 Na7 O65 99.6(3) . .
O58 Na7 O64 87.0(3) . .
O58 Na7 O59 86.9(3) . .
O58 Na7 O61 102.2(3) . .
O59 Na7 Na6 44.99(17) . .
O59 Na7 Na8 153.0(2) . .
O59 Na7 Na9 85.2(2) . .
O59 Na7 O65 162.3(3) . .
O61 Na7 Na6 90.3(2) . .
O61 Na7 Na8 119.4(2) . .
O61 Na7 Na9 46.11(19) . .
O61 Na7 O60 92.3(3) . .
O61 Na7 O65 81.6(3) . .
O61 Na7 O64 159.7(3) . .
O61 Na7 O59 81.0(3) . .
W1 O2 W2 117.2(3) . .
W10 O34 W8 116.8(3) . .
W6 O25 W7 113.3(3) . .
W9 O29 W8 113.8(3) . .
W10 O35 W9 115.5(3) . .
W10 O32 W6 115.4(3) . .
W1 O3 W3 115.6(3) . .
W2 O9 W3 115.6(3) . .
W4 O13 W5 112.8(3) . .
W2 O7 W5 114.1(3) . .
W4 O11 W3 113.4(3) . .
Na3 O46 Na2 98.3(3) . .
W1 O5 W5 116.3(3) . .
W10 O33 W7 115.8(3) . .
W9 O22 Dy1 132.0(3) . .
W7 O27 W8 113.8(3) . .
W2 O15 Dy1 130.9(3) . .
Na4 O49 Na3 99.9(3) . .
Na9 O62 Na9 91.4(3) . 2_566
W4 O12 Na8 133.5(3) . 2_666
W1 O4 W4 114.6(3) . .
Na1 O40 Na2 93.5(3) . .
W6 O19 Dy1 129.9(3) . .
W8 O28 Na1 145.1(4) . .
W5 O6 W2 88.9(2) . .
W4 O6 W2 174.0(3) . .
W4 O6 W5 90.5(2) . .
W3 O6 W2 90.1(2) . .
W3 O6 W5 174.2(3) . .
W3 O6 W4 89.8(2) . .
W1 O6 W2 91.9(2) . .
W1 O6 W5 92.8(2) . .
W1 O6 W4 94.1(2) . .
W1 O6 W3 92.9(2) . .
W2 O8 Na5 154.5(4) . 2_667
W3 O16 Dy1 129.4(3) . .
W5 O18 Dy1 129.9(3) . .
W8 O21 Dy1 132.0(3) . .
Na6 O55 Na5 95.3(3) . .
Na5 O53 Na5 96.6(3) . 2_567
Na6 O54 Na5 91.8(3) . .
Na9 O60 Na7 85.2(3) . .
Na5 O52 Na4 131.6(3) . .
Na8 O65 Na7 95.4(3) . .
Na2 O41 Na1 92.5(3) . .
Na4 O48 Na3 97.3(3) . .
Na8 O64 Na7 97.5(3) . .
Na3 O43 Na2 97.0(3) . .
W4 O17 Dy1 131.6(3) . .
Na7 O58 Na6 96.8(3) . .
Na7 O59 Na6 90.4(2) . .
Na9 O61 Na7 86.0(3) . .
W9 O23 W6 113.8(3) . .
W7 O20 Dy1 131.3(3) . .
W3 O10 Na4 131.8(3) . .
W9 O31 W7 173.3(3) . .
W8 O31 W9 90.4(2) . .
W8 O31 W7 88.8(2) . .
W6 O31 W9 90.5(2) . .
W6 O31 W8 173.4(3) . .
W6 O31 W7 89.6(2) . .
W10 O31 W9 93.7(2) . .
W10 O31 W8 92.7(2) . .
W10 O31 W6 93.7(2) . .
W10 O31 W7 92.9(2) . .

loop_
_geom_bond_atom_site_label_1
_geom_bond_atom_site_label_2
_geom_bond_distance
_geom_bond_site_symmetry_2
W9 O29 1.934(6) .
W9 O35 2.016(7) .
W9 O22 1.775(6) .
W9 O30 1.742(7) .
W9 O23 1.939(7) .
W9 O31 2.311(6) .
W8 O34 2.010(7) .
W8 O29 1.977(6) .
W8 O27 1.941(7) .
W8 O28 1.733(6) .
W8 O21 1.773(7) .
W8 O31 2.308(6) .
W2 O2 2.016(6) .
W2 O9 1.940(6) .
W2 O7 1.952(6) .
W2 O15 1.793(7) .
W2 O6 2.369(6) .
W2 O8 1.726(7) .
W6 O25 1.950(6) .
W6 O32 2.024(7) .
W6 O24 1.735(6) .
W6 O19 1.779(7) .
W6 O23 1.970(7) .
W6 O31 2.300(6) .
W5 O13 1.978(6) .
W5 O7 1.956(6) .
W5 O5 1.996(7) .
W5 O6 2.312(6) .
W5 O18 1.803(6) .
W5 O14 1.744(7) .
W4 O13 1.953(6) .
W4 O11 1.939(6) .
W4 O12 1.737(7) .
W4 O4 2.025(7) .
W4 O6 2.300(6) .
W4 O17 1.802(7) .
W3 O3 2.031(7) .
W3 O9 1.966(6) .
W3 O11 1.946(6) .
W3 O6 2.299(6) .
W3 O16 1.782(7) .
W3 O10 1.731(7) .
W7 O25 1.960(6) .
W7 O33 2.019(7) .
W7 O27 1.939(7) .
W7 O26 1.732(6) .
W7 O20 1.781(7) .
W7 O31 2.336(6) .
W1 O2 1.893(6) .
W1 O3 1.887(6) .
W1 O5 1.915(6) .
W1 O4 1.956(6) .
W1 O6 2.276(7) .
W1 O1 1.733(7) .
W10 O34 1.878(7) .
W10 O35 1.934(6) .
W10 O32 1.918(6) .
W10 O33 1.921(6) .
W10 O36 1.740(7) .
W10 O31 2.269(7) .
Dy1 O22 2.393(6) .
Dy1 O15 2.353(6) .
Dy1 O19 2.406(7) .
Dy1 O16 2.374(6) .
Dy1 O18 2.371(6) .
Dy1 O21 2.400(6) .
Dy1 O17 2.360(6) .
Dy1 O20 2.403(6) .
Na6 Na5 3.513(5) .
Na6 Na7 3.521(5) .
Na6 O56 2.498(8) .
Na6 O55 2.361(7) .
Na6 O54 2.439(8) .
Na6 O57 2.444(9) .
Na6 O58 2.376(8) .
Na6 O59 2.489(7) .
Na4 Na3 3.709(6) .
Na4 O51 2.332(7) .
Na4 O49 2.389(8) .
Na4 O52 2.435(8) .
Na4 O48 2.435(8) .
Na4 O50 2.445(9) .
Na4 O10 2.693(8) .
Na2 Na1 3.540(5) .
Na2 Na3 3.642(6) .
Na2 O46 2.427(9) .
Na2 O40 2.461(8) .
Na2 O41 2.387(8) .
Na2 O44 2.368(8) .
Na2 O43 2.431(8) .
Na2 O42 2.331(8) .
Na1 O40 2.397(8) .
Na1 O28 2.470(8) .
Na1 O41 2.510(8) .
Na1 O39 2.428(9) .
Na1 O37 2.425(8) .
Na1 O38 2.455(8) .
Na8 Na7 3.617(6) .
Na8 O12 2.695(8) 2_666
Na8 O68 2.403(7) .
Na8 O65 2.374(8) .
Na8 O64 2.357(8) .
Na8 O67 2.381(9) .
Na8 O66 2.435(8) .
Na9 Na9 3.312(7) 2_566
Na9 Na7 3.206(5) .
Na9 O63 2.335(7) .
Na9 O62 2.289(8) .
Na9 O62 2.339(7) 2_566
Na9 O60 2.334(9) .
Na9 O61 2.316(8) .
Na3 O46 2.386(8) .
Na3 O49 2.456(9) .
Na3 O45 2.463(8) .
Na3 O47 2.270(8) .
Na3 O48 2.504(8) .
Na3 O43 2.430(8) .
Na5 Na5 3.579(8) 2_567
Na5 O8 2.450(8) 2_667
Na5 O55 2.391(8) .
Na5 O53 2.394(8) .
Na5 O53 2.401(8) 2_567
Na5 O54 2.454(8) .
Na5 O52 2.433(8) .
Na7 O60 2.404(8) .
Na7 O65 2.516(8) .
Na7 O64 2.454(9) .
Na7 O58 2.333(7) .
Na7 O59 2.475(8) .
Na7 O61 2.383(8) .
O62 Na9 2.339(7) 2_566
O12 Na8 2.695(8) 2_666
O8 Na5 2.450(8) 2_667
O53 Na5 2.401(8) 2_567

loop_
_geom_torsion_atom_site_label_1
_geom_torsion_atom_site_label_2
_geom_torsion_atom_site_label_3
_geom_torsion_atom_site_label_4
_geom_torsion
_geom_torsion_site_symmetry_4
O2 W2 O15 Dy1 1.1(10) .
O2 W2 O8 Na5 -120.0(9) 2_667
O2 W1 O3 W3 -76.2(4) .
O34 W8 O28 Na1 173.9(6) .
O34 W8 O21 Dy1 -0.8(10) .
O25 W6 O19 Dy1 -77.7(4) .
O25 W7 O20 Dy1 79.2(4) .
O29 W9 O22 Dy1 77.0(4) .
O29 W8 O28 Na1 -101.1(6) .
O29 W8 O21 Dy1 -77.1(4) .
O35 W9 O22 Dy1 -0.8(10) .
O35 W10 O34 W8 -78.0(4) .
O32 W6 O19 Dy1 3.1(11) .
O32 W10 O34 W8 -2.2(8) .
O3 W3 O16 Dy1 -1.2(10) .
O3 W3 O10 Na4 -34.3(5) .
O3 W1 O2 W2 76.2(4) .
O9 W2 O15 Dy1 76.8(4) .
O9 W2 O8 Na5 154.3(9) 2_667
O9 W3 O16 Dy1 -76.4(4) .
O9 W3 O10 Na4 50.2(5) .
O13 W5 O18 Dy1 -78.2(4) .
O13 W4 O12 Na8 164.7(5) 2_666
O13 W4 O17 Dy1 78.9(4) .
O7 W2 O15 Dy1 -76.1(4) .
O7 W2 O8 Na5 -35.4(10) 2_667
O7 W5 O18 Dy1 77.7(4) .
O11 W4 O12 Na8 -24.3(5) 2_666
O11 W4 O17 Dy1 -76.8(4) .
O11 W3 O16 Dy1 78.2(4) .
O11 W3 O10 Na4 -119.0(4) .
O5 W5 O18 Dy1 -0.8(10) .
O5 W1 O2 W2 -77.8(4) .
O5 W1 O3 W3 5.6(8) .
O33 W7 O20 Dy1 6.2(10) .
O33 W10 O34 W8 76.5(4) .
O27 W8 O28 Na1 88.8(6) .
O27 W8 O21 Dy1 77.9(4) .
O27 W7 O20 Dy1 -75.4(4) .
O15 W2 O8 Na5 59.7(10) 2_667
O12 W4 O17 Dy1 -178.8(4) .
O4 W4 O12 Na8 -110.0(5) 2_666
O4 W4 O17 Dy1 3.2(10) .
O4 W1 O2 W2 -4.8(9) .
O4 W1 O3 W3 78.2(4) .
O24 W6 O19 Dy1 179.6(4) .
O28 W8 O21 Dy1 -177.7(4) .
O6 W2 O15 Dy1 1.0(4) .
O6 W5 O18 Dy1 -0.8(4) .
O6 W4 O17 Dy1 0.8(4) .
O6 W3 O16 Dy1 0.7(4) .
O6 W1 O2 W2 -0.9(3) .
O6 W1 O3 W3 1.3(3) .
O8 W2 O15 Dy1 -178.2(4) .
O16 W3 O10 Na4 144.8(4) .
O21 W8 O28 Na1 -7.4(7) .
O14 W5 O18 Dy1 -179.5(4) .
O30 W9 O22 Dy1 180.0(4) .
O26 W7 O20 Dy1 -179.2(4) .
O36 W10 O34 W8 179.4(3) .
O17 W4 O12 Na8 70.8(5) 2_666
O23 W9 O22 Dy1 -78.0(4) .
O23 W6 O19 Dy1 77.7(4) .
O10 W3 O16 Dy1 -178.6(4) .
O31 W9 O22 Dy1 -0.6(4) .
O31 W8 O21 Dy1 -0.1(4) .
O31 W6 O19 Dy1 0.7(4) .
O31 W7 O20 Dy1 1.8(4) .
O31 W10 O34 W8 -1.0(3) .
O1 W1 O2 W2 -179.3(3) .
O1 W1 O3 W3 178.8(3) .
